data_7247492
loop_
_publ_author_name
'Wang, Miaomiao'
'He, Zhixin'
'Chen, Meng'
'Wang, Yanlan'

_publ_section_title
;
 Aryl sulfonate anion stabilized aromatic triangular cation [Pd3]+:
 syntheses, structures and properties
;
_journal_issue 42
_journal_name_full 'RSC Advances'
_journal_page_first 29689
_journal_page_last 29694
_journal_paper_doi 10.1039/D3RA04460B
_journal_volume 13
_journal_year 2023
_chemical_formula_sum 'C86 H62 Cl3 F9 N3 O3 P3 Pd3 S4'
_chemical_formula_weight 2003.08
_space_group_crystal_system monoclinic
_space_group_IT_number 14
_space_group_name_Hall '-P 2ybc'
_space_group_name_H-M_alt 'P 1 21/c 1'
_atom_sites_solution_hydrogens geom
_audit_creation_method SHELXL-2014
_audit_update_record
;
2023-06-17 deposited with the CCDC.	2023-09-19 downloaded from the CCDC.
;
_cell_angle_alpha 90
_cell_angle_beta 106.865(7)
_cell_angle_gamma 90
_cell_formula_units_Z 4
_cell_length_a 14.6261(10)
_cell_length_b 30.7775(17)
_cell_length_c 20.8709(14)
_cell_measurement_reflns_used 4455
_cell_measurement_temperature 293(2)
_cell_measurement_theta_max 69.4400
_cell_measurement_theta_min 3.5900
_cell_volume 8991.1(10)
_computing_cell_refinement 'CrysAlisPro 1.171.42.49 (Rigaku OD, 2022)'
_computing_data_collection 'CrysAlisPro 1.171.42.49 (Rigaku OD, 2022)'
_computing_data_reduction 'CrysAlisPro 1.171.42.49 (Rigaku OD, 2022)'
_computing_molecular_graphics 'SHELXL-2014 (Sheldrick, 2014)'
_computing_structure_refinement 'SHELXL-2014 (Sheldrick, 2014)'
_computing_structure_solution 'SHELXL-2014 (Sheldrick, 2014)'
_diffrn_ambient_temperature 293(2)
_diffrn_measured_fraction_theta_full 0.988
_diffrn_measured_fraction_theta_max 0.996
_diffrn_measurement_device_type 'Xcalibur, Eos, Gemini'
_diffrn_radiation_type CuK\a
_diffrn_radiation_wavelength 1.54184
_diffrn_reflns_av_R_equivalents 0.0703
_diffrn_reflns_av_unetI/netI 0.1132
_diffrn_reflns_Laue_measured_fraction_full 0.988
_diffrn_reflns_Laue_measured_fraction_max 0.996
_diffrn_reflns_limit_h_max 14
_diffrn_reflns_limit_h_min -17
_diffrn_reflns_limit_k_max 36
_diffrn_reflns_limit_k_min -27
_diffrn_reflns_limit_l_max 24
_diffrn_reflns_limit_l_min -16
_diffrn_reflns_number 32651
_diffrn_reflns_point_group_measured_fraction_full 0.988
_diffrn_reflns_point_group_measured_fraction_max 0.996
_diffrn_reflns_theta_full 67.684
_diffrn_reflns_theta_max 67.249
_diffrn_reflns_theta_min 2.637
_diffrn_source 'fine-focus sealed X-ray tube'
_exptl_absorpt_coefficient_mu 7.542
_exptl_absorpt_correction_T_max 1.00000
_exptl_absorpt_correction_T_min 0.63046
_exptl_absorpt_correction_type multi-scan
_exptl_absorpt_process_details SADABS
_exptl_crystal_colour RED
_exptl_crystal_density_diffrn 1.480
_exptl_crystal_description BLOCK
_exptl_crystal_F_000 4008
_exptl_crystal_size_max 0.080
_exptl_crystal_size_mid 0.080
_exptl_crystal_size_min 0.070
_refine_diff_density_max 0.992
_refine_diff_density_min -0.791
_refine_diff_density_rms 0.093
_refine_ls_extinction_method none
_refine_ls_goodness_of_fit_ref 0.938
_refine_ls_hydrogen_treatment constr
_refine_ls_matrix_type full
_refine_ls_number_parameters 1029
_refine_ls_number_reflns 16063
_refine_ls_number_restraints 2892
_refine_ls_restrained_S_all 0.916
_refine_ls_R_factor_all 0.1381
_refine_ls_R_factor_gt 0.0671
_refine_ls_shift/su_max 0.001
_refine_ls_shift/su_mean 0.000
_refine_ls_structure_factor_coef Fsqd
_refine_ls_weighting_details 'w=1/[\s^2^(Fo^2^)+(0.1007P)^2^] where P=(Fo^2^+2Fc^2^)/3'
_refine_ls_weighting_scheme calc
_refine_ls_wR_factor_gt 0.1596
_refine_ls_wR_factor_ref 0.2062
_reflns_Friedel_coverage 0.000
_reflns_number_gt 8509
_reflns_number_total 16063
_reflns_threshold_expression 'I > 2\s(I)'
_cod_data_source_file d3ra04460b2.cif
_cod_data_source_block exp_13162_sq_sq
_cod_original_sg_symbol_H-M 'P 21/c'
_cod_database_code 7247492
_shelx_space_group_comment
;
The symmetry employed for this shelxl refinement is uniquely defined
by the following loop, which should always be used as a source of
symmetry information in preference to the above space-group names.
They are only intended as comments.
;
_shelx_estimated_absorpt_t_min 0.584
_shelx_estimated_absorpt_t_max 0.620
_shelxl_version_number 2014-3

loop_
_space_group_symop_operation_xyz
'x, y, z'
'-x, y+1/2, -z+1/2'
'-x, -y, -z'
'x, -y-1/2, z-1/2'

loop_
_atom_site_label
_atom_site_type_symbol
_atom_site_fract_x
_atom_site_fract_y
_atom_site_fract_z
_atom_site_U_iso_or_equiv
_atom_site_adp_type
_atom_site_occupancy
_atom_site_site_symmetry_order
_atom_site_calc_flag
_atom_site_refinement_flags_posn
_atom_site_refinement_flags_adp
_atom_site_refinement_flags_occupancy
_atom_site_disorder_assembly
_atom_site_disorder_group
Pd1 Pd 0.39872(4) 0.20039(2) 0.64428(3) 0.05030(19) Uani 1 1 d . U . . .
Pd2 Pd 0.57722(5) 0.17432(2) 0.73479(3) 0.05167(19) Uani 1 1 d . U . . .
Pd3 Pd 0.53192(5) 0.26552(2) 0.70859(3) 0.05237(19) Uani 1 1 d . U . . .
S1 S 0.38108(17) 0.27412(8) 0.64003(12) 0.0555(6) Uani 1 1 d . U . . .
S2 S 0.66825(17) 0.23398(8) 0.77198(12) 0.0581(6) Uani 1 1 d . U . . .
S3 S 0.45582(16) 0.13178(8) 0.67143(12) 0.0558(6) Uani 1 1 d . U . . .
S4 S 0.52035(19) 0.25511(9) 0.47075(13) 0.0682(7) Uani 1 1 d . U . . .
Cl1 Cl 0.6168(3) 0.05740(13) 0.44664(18) 0.1227(14) Uani 1 1 d . U . . .
Cl2 Cl 0.0986(3) 0.32135(16) 0.8053(2) 0.1322(15) Uani 1 1 d . U . . .
Cl3 Cl 0.9630(2) 0.23813(14) 0.60697(19) 0.1102(12) Uani 1 1 d . U . . .
P1 P 0.25421(16) 0.17903(8) 0.57650(12) 0.0545(6) Uani 1 1 d . U . . .
P2 P 0.68044(18) 0.12173(8) 0.79056(12) 0.0575(6) Uani 1 1 d . U . . .
P3 P 0.57925(19) 0.33600(8) 0.73029(13) 0.0599(6) Uani 1 1 d . U . . .
F1 F 0.0528(6) 0.3004(3) 0.3638(4) 0.127(3) Uani 1 1 d . U . . .
F2 F 0.0149(5) 0.1222(3) 0.7452(4) 0.128(3) Uani 1 1 d . U . . .
F3 F 0.2986(6) 0.0318(3) 0.4064(4) 0.134(3) Uani 1 1 d . U . . .
F4 F 0.4948(11) -0.0148(4) 0.9092(6) 0.229(5) Uani 1 1 d . U . . .
F5 F 0.8618(5) 0.0411(2) 0.6015(4) 0.112(2) Uani 1 1 d . U . . .
F6 F 0.9937(6) 0.1683(3) 1.0315(4) 0.151(4) Uani 1 1 d . U . . .
F7 F 0.8792(7) 0.3373(4) 0.9896(5) 0.168(4) Uani 1 1 d . U . . .
F8 F 0.7605(7) 0.4171(3) 0.5420(4) 0.155(3) Uani 1 1 d . U . . .
F9 F 0.2604(7) 0.4532(3) 0.7325(6) 0.185(4) Uani 1 1 d . U . . .
N1 N 0.0677(12) 0.5456(5) 0.1237(8) 0.149(4) Uani 1 1 d . U . . .
N2 N 0.2970(8) 0.4124(4) 0.3455(6) 0.101(3) Uani 1 1 d . U . . .
N3 N 0.3124(9) 0.4226(4) 0.2911(7) 0.117(3) Uani 1 1 d . U . . .
O1 O 0.6203(5) 0.2637(3) 0.4776(4) 0.091(2) Uani 1 1 d . U . . .
O2 O 0.5019(5) 0.2503(2) 0.5346(3) 0.079(2) Uani 1 1 d . U . . .
O3 O 0.4798(6) 0.2210(2) 0.4246(4) 0.088(2) Uani 1 1 d . U . . .
C1 C 0.3045(6) 0.2878(3) 0.6891(5) 0.058(2) Uani 1 1 d . U . . .
C2 C 0.2129(7) 0.3011(4) 0.6571(5) 0.073(3) Uani 1 1 d . U . . .
H2 H 0.1930 0.3027 0.6106 0.088 Uiso 1 1 calc R U . . .
C3 C 0.1498(8) 0.3121(4) 0.6923(6) 0.078(3) Uani 1 1 d . U . . .
H3 H 0.0888 0.3220 0.6702 0.094 Uiso 1 1 calc R U . . .
C4 C 0.1787(8) 0.3081(4) 0.7598(6) 0.077(3) Uani 1 1 d . U . . .
C5 C 0.2688(8) 0.2947(4) 0.7946(6) 0.077(3) Uani 1 1 d . U . . .
H5 H 0.2881 0.2927 0.8410 0.093 Uiso 1 1 calc R U . . .
C6 C 0.3299(7) 0.2842(3) 0.7564(5) 0.063(2) Uani 1 1 d . U . . .
H6 H 0.3910 0.2743 0.7784 0.076 Uiso 1 1 calc R U . . .
C7 C 0.5000(7) 0.1129(3) 0.6054(5) 0.057(2) Uani 1 1 d . U . . .
C8 C 0.5180(7) 0.1391(3) 0.5579(5) 0.065(2) Uani 1 1 d . U . . .
H8 H 0.5063 0.1687 0.5592 0.078 Uiso 1 1 calc R U . . .
C9 C 0.5526(8) 0.1234(4) 0.5088(5) 0.075(3) Uani 1 1 d . U . . .
H9 H 0.5636 0.1416 0.4762 0.090 Uiso 1 1 calc R U . . .
C10 C 0.5711(8) 0.0787(4) 0.5091(5) 0.071(2) Uani 1 1 d . U . . .
C11 C 0.5518(7) 0.0512(4) 0.5545(5) 0.073(3) Uani 1 1 d . U . . .
H11 H 0.5631 0.0215 0.5532 0.087 Uiso 1 1 calc R U . . .
C12 C 0.5155(7) 0.0685(3) 0.6018(5) 0.066(2) Uani 1 1 d . U . . .
H12 H 0.5006 0.0502 0.6328 0.080 Uiso 1 1 calc R U . . .
C13 C 0.7492(6) 0.2346(3) 0.7232(5) 0.060(2) Uani 1 1 d . U . . .
C14 C 0.7204(7) 0.2339(3) 0.6544(5) 0.064(2) Uani 1 1 d . U . . .
H14 H 0.6555 0.2325 0.6318 0.077 Uiso 1 1 calc R U . . .
C15 C 0.7849(7) 0.2351(3) 0.6187(6) 0.069(2) Uani 1 1 d . U . . .
H15 H 0.7638 0.2357 0.5722 0.083 Uiso 1 1 calc R U . . .
C16 C 0.8794(7) 0.2356(4) 0.6508(6) 0.070(2) Uani 1 1 d . U . . .
C17 C 0.9116(7) 0.2346(4) 0.7194(6) 0.080(3) Uani 1 1 d . U . . .
H17 H 0.9768 0.2347 0.7410 0.097 Uiso 1 1 calc R U . . .
C18 C 0.8470(7) 0.2336(4) 0.7563(6) 0.075(3) Uani 1 1 d . U . . .
H18 H 0.8685 0.2322 0.8028 0.090 Uiso 1 1 calc R U . . .
C19 C 0.1897(7) 0.2187(3) 0.5154(5) 0.063(2) Uani 1 1 d . U . . .
C20 C 0.2415(8) 0.2464(4) 0.4858(5) 0.069(2) Uani 1 1 d . U . . .
H20 H 0.3079 0.2460 0.5009 0.083 Uiso 1 1 calc R U . . .
C21 C 0.1963(8) 0.2740(4) 0.4350(5) 0.080(3) Uani 1 1 d . U . . .
H21 H 0.2308 0.2923 0.4151 0.097 Uiso 1 1 calc R U . . .
C22 C 0.0994(9) 0.2737(4) 0.4148(6) 0.085(3) Uani 1 1 d . U . . .
C23 C 0.0457(8) 0.2488(4) 0.4423(5) 0.083(3) Uani 1 1 d . U . . .
H23 H -0.0206 0.2508 0.4280 0.099 Uiso 1 1 calc R U . . .
C24 C 0.0916(7) 0.2197(4) 0.4931(5) 0.071(2) Uani 1 1 d . U . . .
H24 H 0.0559 0.2011 0.5116 0.085 Uiso 1 1 calc R U . . .
C25 C 0.1783(7) 0.1618(3) 0.6258(5) 0.061(2) Uani 1 1 d . U . . .
C26 C 0.1960(7) 0.1765(4) 0.6907(5) 0.069(2) Uani 1 1 d . U . . .
H26 H 0.2463 0.1957 0.7076 0.082 Uiso 1 1 calc R U . . .
C27 C 0.1409(8) 0.1634(4) 0.7317(6) 0.084(3) Uani 1 1 d . U . . .
H27 H 0.1533 0.1736 0.7753 0.101 Uiso 1 1 calc R U . . .
C28 C 0.0674(8) 0.1349(4) 0.7049(6) 0.085(3) Uani 1 1 d . U . . .
C29 C 0.0452(8) 0.1209(4) 0.6419(6) 0.091(3) Uani 1 1 d . U . . .
H29 H -0.0064 0.1023 0.6250 0.110 Uiso 1 1 calc R U . . .
C30 C 0.0997(7) 0.1342(4) 0.6025(6) 0.077(2) Uani 1 1 d . U . . .
H30 H 0.0838 0.1247 0.5584 0.092 Uiso 1 1 calc R U . . .
C31 C 0.2599(7) 0.1326(3) 0.5231(5) 0.064(2) Uani 1 1 d . U . . .
C32 C 0.2743(8) 0.1392(4) 0.4621(6) 0.085(3) Uani 1 1 d . U . . .
H32 H 0.2759 0.1675 0.4469 0.102 Uiso 1 1 calc R U . . .
C33 C 0.2865(10) 0.1053(4) 0.4226(6) 0.097(3) Uani 1 1 d . U . . .
H33 H 0.2963 0.1104 0.3811 0.116 Uiso 1 1 calc R U . . .
C34 C 0.2840(9) 0.0656(4) 0.4447(7) 0.090(3) Uani 1 1 d . U . . .
C35 C 0.2720(8) 0.0561(4) 0.5032(7) 0.086(3) Uani 1 1 d . U . . .
H35 H 0.2713 0.0274 0.5169 0.103 Uiso 1 1 calc R U . . .
C36 C 0.2603(8) 0.0906(4) 0.5447(6) 0.078(2) Uani 1 1 d . U . . .
H36 H 0.2529 0.0849 0.5866 0.094 Uiso 1 1 calc R U . . .
C37 C 0.6270(9) 0.0784(4) 0.8264(6) 0.086(3) Uani 1 1 d . U . . .
C38 C 0.5692(10) 0.0487(5) 0.7931(7) 0.117(3) Uani 1 1 d . U . . .
H38 H 0.5579 0.0490 0.7469 0.140 Uiso 1 1 calc R U . . .
C39 C 0.5226(12) 0.0167(6) 0.8179(9) 0.136(4) Uani 1 1 d . U . . .
H39 H 0.4853 -0.0043 0.7902 0.163 Uiso 1 1 calc R U . . .
C40 C 0.5326(13) 0.0173(6) 0.8769(9) 0.133(4) Uani 1 1 d . U . . .
C41 C 0.5724(13) 0.0504(6) 0.9170(9) 0.155(4) Uani 1 1 d . U . . .
H41 H 0.5666 0.0533 0.9600 0.187 Uiso 1 1 calc R U . . .
C42 C 0.6255(12) 0.0817(5) 0.8888(8) 0.133(4) Uani 1 1 d . U . . .
H42 H 0.6587 0.1041 0.9154 0.160 Uiso 1 1 calc R U . . .
C43 C 0.7358(7) 0.0951(3) 0.7336(5) 0.064(2) Uani 1 1 d . U . . .
C44 C 0.7446(7) 0.1181(3) 0.6792(5) 0.065(2) Uani 1 1 d . U . . .
H44 H 0.7215 0.1464 0.6727 0.079 Uiso 1 1 calc R U . . .
C45 C 0.7865(7) 0.1003(4) 0.6338(6) 0.074(2) Uani 1 1 d . U . . .
H45 H 0.7908 0.1157 0.5964 0.089 Uiso 1 1 calc R U . . .
C46 C 0.8213(8) 0.0593(4) 0.6468(6) 0.077(3) Uani 1 1 d . U . . .
C47 C 0.8140(8) 0.0340(4) 0.6986(6) 0.085(3) Uani 1 1 d . U . . .
H47 H 0.8369 0.0057 0.7043 0.103 Uiso 1 1 calc R U . . .
C48 C 0.7701(8) 0.0532(4) 0.7423(6) 0.077(2) Uani 1 1 d . U . . .
H48 H 0.7637 0.0372 0.7785 0.093 Uiso 1 1 calc R U . . .
C49 C 0.7784(8) 0.1392(3) 0.8604(5) 0.071(2) Uani 1 1 d . U . . .
C50 C 0.7634(9) 0.1686(4) 0.9072(5) 0.078(3) Uani 1 1 d . U . . .
H50 H 0.7039 0.1816 0.8996 0.094 Uiso 1 1 calc R U . . .
C51 C 0.8350(10) 0.1786(4) 0.9645(6) 0.094(3) Uani 1 1 d . U . . .
H51 H 0.8244 0.1983 0.9954 0.113 Uiso 1 1 calc R U . . .
C52 C 0.9207(10) 0.1594(5) 0.9749(7) 0.101(4) Uani 1 1 d . U . . .
C53 C 0.9415(9) 0.1314(4) 0.9303(7) 0.105(4) Uani 1 1 d . U . . .
H53 H 1.0018 0.1190 0.9386 0.127 Uiso 1 1 calc R U . . .
C54 C 0.8700(9) 0.1220(4) 0.8724(6) 0.094(3) Uani 1 1 d . U . . .
H54 H 0.8831 0.1038 0.8407 0.113 Uiso 1 1 calc R U . . .
C55 C 0.6705(8) 0.3401(4) 0.8097(5) 0.070(2) Uani 1 1 d . U . . .
C56 C 0.7625(9) 0.3521(4) 0.8135(6) 0.095(3) Uani 1 1 d . U . . .
H56 H 0.7772 0.3610 0.7751 0.114 Uiso 1 1 calc R U . . .
C57 C 0.8344(10) 0.3508(5) 0.8749(7) 0.113(4) Uani 1 1 d . U . . .
H57 H 0.8966 0.3594 0.8784 0.136 Uiso 1 1 calc R U . . .
C58 C 0.8090(11) 0.3363(5) 0.9299(7) 0.104(4) Uani 1 1 d . U . . .
C59 C 0.7229(9) 0.3220(4) 0.9275(6) 0.089(3) Uani 1 1 d . U . . .
H59 H 0.7092 0.3117 0.9656 0.106 Uiso 1 1 calc R U . . .
C60 C 0.6534(8) 0.3230(4) 0.8657(5) 0.077(2) Uani 1 1 d . U . . .
H60 H 0.5933 0.3116 0.8623 0.092 Uiso 1 1 calc R U . . .
C61 C 0.6293(8) 0.3614(4) 0.6705(6) 0.075(2) Uani 1 1 d . U . . .
C62 C 0.6385(9) 0.3390(4) 0.6156(6) 0.087(3) Uani 1 1 d . U . . .
H62 H 0.6143 0.3110 0.6079 0.104 Uiso 1 1 calc R U . . .
C63 C 0.6806(10) 0.3562(5) 0.5734(7) 0.105(3) Uani 1 1 d . U . . .
H63 H 0.6870 0.3403 0.5370 0.127 Uiso 1 1 calc R U . . .
C64 C 0.7156(11) 0.3989(5) 0.5848(7) 0.106(3) Uani 1 1 d . U . . .
C65 C 0.7001(10) 0.4240(5) 0.6335(7) 0.106(3) Uani 1 1 d . U . . .
H65 H 0.7168 0.4533 0.6373 0.127 Uiso 1 1 calc R U . . .
C66 C 0.6578(9) 0.4043(4) 0.6779(6) 0.091(3) Uani 1 1 d . U . . .
H66 H 0.6487 0.4204 0.7133 0.109 Uiso 1 1 calc R U . . .
C67 C 0.4844(8) 0.3738(4) 0.7343(6) 0.075(2) Uani 1 1 d . U . . .
C68 C 0.4787(9) 0.3939(4) 0.7903(7) 0.095(3) Uani 1 1 d . U . . .
H68 H 0.5256 0.3891 0.8306 0.115 Uiso 1 1 calc R U . . .
C69 C 0.4034(11) 0.4215(5) 0.7883(8) 0.109(3) Uani 1 1 d . U . . .
H69 H 0.4007 0.4367 0.8262 0.130 Uiso 1 1 calc R U . . .
C70 C 0.3361(10) 0.4257(5) 0.7316(9) 0.108(4) Uani 1 1 d . U . . .
C71 C 0.3389(10) 0.4082(4) 0.6750(8) 0.109(3) Uani 1 1 d . U . . .
H71 H 0.2908 0.4133 0.6354 0.131 Uiso 1 1 calc R U . . .
C72 C 0.4166(9) 0.3814(4) 0.6760(7) 0.094(3) Uani 1 1 d . U . . .
H72 H 0.4215 0.3689 0.6366 0.113 Uiso 1 1 calc R U . . .
C73 C 0.4584(7) 0.3029(3) 0.4351(5) 0.066(2) Uani 1 1 d . U . . .
C74 C 0.4170(8) 0.3291(4) 0.4703(6) 0.079(2) Uani 1 1 d . U . . .
H74 H 0.4230 0.3233 0.5151 0.095 Uiso 1 1 calc R U . . .
C75 C 0.3639(8) 0.3660(4) 0.4381(6) 0.087(3) Uani 1 1 d . U . . .
H75 H 0.3331 0.3839 0.4612 0.105 Uiso 1 1 calc R U . . .
C76 C 0.3587(9) 0.3747(4) 0.3727(7) 0.088(3) Uani 1 1 d . U . . .
C77 C 0.4034(9) 0.3488(4) 0.3391(6) 0.087(3) Uani 1 1 d . U . . .
H77 H 0.4018 0.3557 0.2954 0.105 Uiso 1 1 calc R U . . .
C78 C 0.4505(8) 0.3131(4) 0.3685(6) 0.080(3) Uani 1 1 d . U . . .
H78 H 0.4783 0.2949 0.3439 0.096 Uiso 1 1 calc R U . . .
C79 C 0.2449(12) 0.4575(5) 0.2521(9) 0.119(4) Uani 1 1 d . U . . .
C80 C 0.2690(12) 0.4738(5) 0.1961(9) 0.130(4) Uani 1 1 d . U . . .
H80 H 0.3251 0.4647 0.1876 0.156 Uiso 1 1 calc R U . . .
C81 C 0.2105(13) 0.5029(5) 0.1542(9) 0.138(4) Uani 1 1 d . U . . .
H81 H 0.2258 0.5135 0.1168 0.166 Uiso 1 1 calc R U . . .
C82 C 0.1282(13) 0.5162(6) 0.1683(10) 0.136(4) Uani 1 1 d . U . . .
C83 C 0.1114(12) 0.5022(5) 0.2274(9) 0.133(4) Uani 1 1 d . U . . .
H83 H 0.0595 0.5137 0.2390 0.160 Uiso 1 1 calc R U . . .
C84 C 0.1689(11) 0.4719(5) 0.2697(9) 0.126(4) Uani 1 1 d . U . . .
H84 H 0.1555 0.4621 0.3081 0.151 Uiso 1 1 calc R U . . .
C85 C 0.0743(15) 0.5492(7) 0.0542(11) 0.199(8) Uani 1 1 d . U . . .
H85A H 0.1332 0.5631 0.0548 0.299 Uiso 1 1 calc R U . . .
H85B H 0.0216 0.5661 0.0278 0.299 Uiso 1 1 calc R U . . .
H85C H 0.0722 0.5207 0.0351 0.299 Uiso 1 1 calc R U . . .
C86 C -0.0146(11) 0.5623(6) 0.1403(10) 0.164(6) Uani 1 1 d . U . . .
H86A H 0.0019 0.5681 0.1874 0.246 Uiso 1 1 calc R U . . .
H86B H -0.0652 0.5412 0.1285 0.246 Uiso 1 1 calc R U . . .
H86C H -0.0354 0.5887 0.1159 0.246 Uiso 1 1 calc R U . . .

loop_
_atom_site_aniso_label
_atom_site_aniso_U_11
_atom_site_aniso_U_22
_atom_site_aniso_U_33
_atom_site_aniso_U_23
_atom_site_aniso_U_13
_atom_site_aniso_U_12
Pd1 0.0434(4) 0.0542(4) 0.0525(4) -0.0054(3) 0.0127(3) 0.0003(3)
Pd2 0.0469(4) 0.0530(4) 0.0539(4) -0.0038(3) 0.0127(3) 0.0002(3)
Pd3 0.0475(4) 0.0505(4) 0.0590(4) -0.0063(3) 0.0151(3) 0.0004(3)
S1 0.0547(13) 0.0577(14) 0.0540(12) -0.0002(11) 0.0155(11) 0.0058(10)
S2 0.0514(13) 0.0592(14) 0.0606(13) -0.0073(12) 0.0112(11) -0.0014(11)
S3 0.0492(12) 0.0575(13) 0.0597(13) -0.0048(12) 0.0141(11) -0.0047(11)
S4 0.0651(16) 0.0755(17) 0.0621(15) -0.0028(14) 0.0154(13) 0.0061(13)
Cl1 0.172(4) 0.116(3) 0.102(2) 0.003(2) 0.075(3) 0.049(3)
Cl2 0.092(2) 0.201(4) 0.124(3) -0.032(3) 0.062(2) 0.006(3)
Cl3 0.0736(19) 0.151(3) 0.118(3) 0.019(2) 0.0464(19) 0.009(2)
P1 0.0439(12) 0.0636(15) 0.0549(13) -0.0051(12) 0.0127(11) 0.0001(11)
P2 0.0553(14) 0.0572(14) 0.0563(13) 0.0009(12) 0.0105(11) 0.0000(11)
P3 0.0603(14) 0.0586(14) 0.0640(15) -0.0094(13) 0.0233(12) -0.0039(12)
F1 0.121(6) 0.155(7) 0.087(5) 0.044(5) 0.001(4) 0.019(5)
F2 0.104(5) 0.174(7) 0.127(6) 0.031(5) 0.068(5) -0.011(5)
F3 0.156(7) 0.098(5) 0.140(7) -0.048(5) 0.031(6) 0.018(5)
F4 0.307(12) 0.205(10) 0.187(9) 0.003(8) 0.093(9) -0.143(9)
F5 0.115(5) 0.103(5) 0.141(6) -0.037(5) 0.072(5) -0.003(4)
F6 0.136(7) 0.152(7) 0.116(6) -0.029(6) -0.041(5) -0.016(6)
F7 0.139(7) 0.208(9) 0.116(6) 0.023(6) -0.026(6) -0.020(7)
F8 0.201(8) 0.163(8) 0.129(6) 0.026(6) 0.089(6) -0.043(7)
F9 0.142(7) 0.123(7) 0.306(11) -0.012(7) 0.089(8) 0.059(6)
N1 0.151(8) 0.120(7) 0.159(8) 0.035(7) 0.018(8) 0.022(7)
N2 0.103(5) 0.090(5) 0.105(6) 0.006(5) 0.022(5) 0.008(5)
N3 0.112(6) 0.102(6) 0.129(6) 0.006(6) 0.019(6) 0.012(5)
O1 0.062(4) 0.101(6) 0.103(5) 0.001(5) 0.015(4) 0.011(4)
O2 0.091(5) 0.081(5) 0.063(4) 0.009(4) 0.020(4) 0.006(4)
O3 0.095(5) 0.069(4) 0.089(5) -0.012(4) 0.007(4) 0.004(4)
C1 0.049(4) 0.066(4) 0.062(4) -0.004(4) 0.019(4) 0.006(4)
C2 0.057(5) 0.091(6) 0.067(5) -0.011(5) 0.012(4) 0.011(5)
C3 0.057(5) 0.100(6) 0.079(6) -0.008(5) 0.022(5) 0.016(5)
C4 0.061(5) 0.100(6) 0.076(6) -0.004(5) 0.030(5) 0.007(5)
C5 0.066(5) 0.099(6) 0.069(5) -0.006(5) 0.023(5) -0.004(5)
C6 0.055(5) 0.074(5) 0.061(5) -0.008(4) 0.017(4) 0.007(4)
C7 0.057(4) 0.055(4) 0.061(4) -0.006(4) 0.019(4) 0.000(4)
C8 0.066(4) 0.063(4) 0.067(4) -0.002(4) 0.021(4) 0.007(4)
C9 0.086(6) 0.073(5) 0.071(5) 0.004(5) 0.031(5) 0.011(5)
C10 0.080(5) 0.077(6) 0.063(5) -0.008(5) 0.030(4) 0.015(5)
C11 0.079(5) 0.064(5) 0.076(5) -0.009(5) 0.022(5) 0.009(5)
C12 0.077(5) 0.055(4) 0.066(5) 0.002(4) 0.019(4) -0.002(4)
C13 0.049(4) 0.056(4) 0.070(5) -0.006(4) 0.012(4) -0.005(4)
C14 0.049(4) 0.071(5) 0.068(4) -0.001(4) 0.011(4) -0.004(4)
C15 0.059(5) 0.076(5) 0.071(5) -0.002(5) 0.017(4) 0.001(5)
C16 0.058(5) 0.080(6) 0.076(5) -0.003(5) 0.024(5) -0.001(5)
C17 0.046(5) 0.101(6) 0.088(6) -0.008(6) 0.010(5) -0.006(5)
C18 0.061(5) 0.088(6) 0.067(5) -0.006(5) 0.004(5) 0.000(5)
C19 0.059(4) 0.074(4) 0.055(4) -0.003(4) 0.016(4) 0.004(4)
C20 0.069(4) 0.081(5) 0.056(4) 0.001(4) 0.015(4) -0.003(4)
C21 0.079(5) 0.097(6) 0.065(5) 0.010(5) 0.021(5) -0.003(5)
C22 0.083(6) 0.103(7) 0.066(6) 0.012(5) 0.014(5) 0.008(6)
C23 0.069(6) 0.108(7) 0.067(5) 0.010(5) 0.014(5) 0.016(5)
C24 0.064(5) 0.088(5) 0.063(5) 0.009(4) 0.021(4) 0.007(4)
C25 0.054(4) 0.079(5) 0.055(4) 0.005(4) 0.024(4) 0.000(4)
C26 0.055(4) 0.087(5) 0.067(5) -0.004(5) 0.022(4) -0.003(4)
C27 0.071(6) 0.111(7) 0.075(6) 0.006(6) 0.027(5) 0.000(5)
C28 0.066(5) 0.109(7) 0.091(6) 0.018(6) 0.041(5) -0.011(5)
C29 0.070(6) 0.107(7) 0.096(6) 0.007(6) 0.022(6) -0.015(5)
C30 0.064(5) 0.091(5) 0.077(5) 0.001(5) 0.026(4) -0.010(4)
C31 0.060(4) 0.066(4) 0.065(4) -0.008(4) 0.017(4) 0.000(4)
C32 0.100(5) 0.076(5) 0.079(5) -0.005(5) 0.026(5) 0.006(5)
C33 0.125(7) 0.086(6) 0.081(6) -0.012(6) 0.033(6) 0.017(6)
C34 0.099(6) 0.072(6) 0.091(6) -0.022(6) 0.015(6) 0.007(6)
C35 0.091(6) 0.064(5) 0.098(6) -0.012(5) 0.021(6) -0.001(5)
C36 0.076(5) 0.073(5) 0.083(5) -0.006(4) 0.019(4) -0.003(4)
C37 0.104(5) 0.080(5) 0.069(5) -0.002(5) 0.020(5) -0.026(5)
C38 0.121(6) 0.108(6) 0.104(6) 0.020(6) 0.006(6) -0.043(5)
C39 0.143(8) 0.123(8) 0.125(8) 0.025(7) 0.014(8) -0.057(7)
C40 0.159(8) 0.124(8) 0.119(8) 0.000(7) 0.044(7) -0.074(7)
C41 0.182(8) 0.155(8) 0.127(8) 0.021(8) 0.041(7) -0.068(8)
C42 0.151(7) 0.124(6) 0.115(6) 0.006(6) 0.023(6) -0.053(6)
C43 0.062(4) 0.057(4) 0.069(4) -0.007(4) 0.016(4) -0.003(4)
C44 0.061(4) 0.062(4) 0.075(4) -0.001(4) 0.023(4) -0.001(4)
C45 0.072(5) 0.079(5) 0.077(5) 0.001(5) 0.030(4) -0.003(5)
C46 0.069(5) 0.075(6) 0.089(6) -0.022(5) 0.027(5) -0.002(5)
C47 0.085(6) 0.068(6) 0.104(7) -0.015(6) 0.027(6) 0.002(5)
C48 0.083(5) 0.067(5) 0.081(5) -0.003(5) 0.021(4) -0.002(4)
C49 0.070(4) 0.065(4) 0.068(4) -0.006(4) 0.004(4) -0.003(4)
C50 0.086(5) 0.080(5) 0.062(5) -0.010(4) 0.009(4) -0.014(5)
C51 0.097(7) 0.090(6) 0.079(6) -0.011(6) 0.000(6) -0.017(6)
C52 0.099(7) 0.095(7) 0.081(6) -0.014(6) -0.017(6) -0.023(6)
C53 0.088(6) 0.100(7) 0.104(7) -0.015(6) -0.012(6) 0.008(6)
C54 0.087(5) 0.087(5) 0.085(5) -0.018(5) -0.011(5) 0.003(5)
C55 0.070(4) 0.073(5) 0.069(4) -0.003(4) 0.024(4) -0.015(4)
C56 0.092(6) 0.106(6) 0.084(5) 0.014(5) 0.021(5) -0.019(5)
C57 0.093(7) 0.133(8) 0.103(7) 0.012(7) 0.010(6) -0.033(6)
C58 0.098(7) 0.122(7) 0.081(6) 0.003(6) 0.009(6) -0.016(6)
C59 0.090(6) 0.103(7) 0.076(6) 0.005(6) 0.030(5) -0.007(6)
C60 0.076(5) 0.084(5) 0.072(5) -0.009(5) 0.025(4) -0.016(5)
C61 0.086(5) 0.071(5) 0.076(5) -0.003(4) 0.036(4) -0.010(4)
C62 0.100(5) 0.086(5) 0.082(5) -0.004(5) 0.036(5) -0.005(5)
C63 0.129(7) 0.105(7) 0.093(6) 0.004(6) 0.048(6) -0.018(6)
C64 0.132(7) 0.108(7) 0.092(6) 0.006(6) 0.054(6) -0.025(7)
C65 0.130(7) 0.091(7) 0.104(7) 0.005(6) 0.046(6) -0.024(6)
C66 0.107(5) 0.076(5) 0.094(5) -0.005(5) 0.038(5) -0.016(5)
C67 0.071(4) 0.069(4) 0.088(5) -0.014(4) 0.026(4) 0.001(4)
C68 0.089(6) 0.093(6) 0.109(6) -0.012(5) 0.035(5) 0.004(5)
C69 0.108(7) 0.092(7) 0.134(8) -0.009(7) 0.047(6) 0.015(6)
C70 0.090(7) 0.087(7) 0.153(8) -0.015(7) 0.042(7) 0.012(6)
C71 0.099(6) 0.089(6) 0.130(7) -0.006(6) 0.016(6) 0.011(6)
C72 0.090(5) 0.069(5) 0.117(6) -0.009(5) 0.022(5) 0.014(5)
C73 0.060(5) 0.074(5) 0.066(5) -0.003(5) 0.022(4) 0.007(4)
C74 0.083(5) 0.086(5) 0.073(5) -0.002(5) 0.028(4) 0.006(5)
C75 0.086(5) 0.089(6) 0.091(6) -0.005(5) 0.030(5) 0.013(5)
C76 0.084(6) 0.086(6) 0.090(6) 0.001(5) 0.017(5) 0.006(5)
C77 0.091(6) 0.087(6) 0.079(6) 0.003(5) 0.018(5) 0.001(5)
C78 0.079(5) 0.086(6) 0.077(5) -0.005(5) 0.025(5) 0.006(5)
C79 0.120(7) 0.094(6) 0.130(7) 0.009(6) 0.018(6) 0.012(6)
C80 0.127(7) 0.109(7) 0.140(7) 0.017(6) 0.018(7) 0.017(6)
C81 0.136(7) 0.117(7) 0.150(8) 0.020(7) 0.023(7) 0.023(7)
C82 0.120(8) 0.112(7) 0.156(8) 0.015(7) 0.011(8) 0.020(7)
C83 0.124(7) 0.111(7) 0.153(8) 0.028(7) 0.021(7) 0.013(6)
C84 0.111(7) 0.108(7) 0.149(7) 0.017(6) 0.022(7) 0.014(6)
C85 0.221(15) 0.173(14) 0.175(14) 0.028(13) 0.013(14) 0.033(13)
C86 0.108(11) 0.132(12) 0.240(15) 0.052(12) 0.030(11) 0.021(10)

loop_
_atom_type_symbol
_atom_type_description
_atom_type_scat_dispersion_real
_atom_type_scat_dispersion_imag
_atom_type_scat_source
C C 0.0181 0.0091 'International Tables Vol C Tables 4.2.6.8 and 6.1.1.4'
H H 0.0000 0.0000 'International Tables Vol C Tables 4.2.6.8 and 6.1.1.4'
O O 0.0492 0.0322 'International Tables Vol C Tables 4.2.6.8 and 6.1.1.4'
S S 0.3331 0.5567 'International Tables Vol C Tables 4.2.6.8 and 6.1.1.4'
Pd Pd 0.1215 3.9337 'International Tables Vol C Tables 4.2.6.8 and 6.1.1.4'
P P 0.2955 0.4335 'International Tables Vol C Tables 4.2.6.8 and 6.1.1.4'
Cl Cl 0.3639 0.7018 'International Tables Vol C Tables 4.2.6.8 and 6.1.1.4'
F F 0.0727 0.0534 'International Tables Vol C Tables 4.2.6.8 and 6.1.1.4'
N N 0.0311 0.0180 'International Tables Vol C Tables 4.2.6.8 and 6.1.1.4'

loop_
_geom_angle_atom_site_label_1
_geom_angle_atom_site_label_2
_geom_angle_atom_site_label_3
_geom_angle
_geom_angle_site_symmetry_1
_geom_angle_site_symmetry_3
_geom_angle_publ_flag
P1 Pd1 S3 95.41(9) . . ?
P1 Pd1 S1 100.90(9) . . ?
S3 Pd1 S1 163.55(9) . . ?
P1 Pd1 Pd3 152.01(7) . . ?
S3 Pd1 Pd3 112.57(6) . . ?
S1 Pd1 Pd3 51.11(6) . . ?
P1 Pd1 Pd2 146.77(7) . . ?
S3 Pd1 Pd2 51.49(6) . . ?
S1 Pd1 Pd2 112.09(6) . . ?
Pd3 Pd1 Pd2 61.11(2) . . ?
S2 Pd2 P2 99.40(9) . . ?
S2 Pd2 S3 159.92(9) . . ?
P2 Pd2 S3 100.13(9) . . ?
S2 Pd2 Pd1 109.38(7) . . ?
P2 Pd2 Pd1 151.21(7) . . ?
S3 Pd2 Pd1 51.15(6) . . ?
S2 Pd2 Pd3 50.23(6) . . ?
P2 Pd2 Pd3 149.52(7) . . ?
S3 Pd2 Pd3 110.35(7) . . ?
Pd1 Pd2 Pd3 59.24(2) . . ?
S2 Pd3 S1 161.32(9) . . ?
S2 Pd3 P3 97.26(10) . . ?
S1 Pd3 P3 101.40(9) . . ?
S2 Pd3 Pd1 109.85(7) . . ?
S1 Pd3 Pd1 51.52(6) . . ?
P3 Pd3 Pd1 152.87(7) . . ?
S2 Pd3 Pd2 50.29(6) . . ?
S1 Pd3 Pd2 111.03(7) . . ?
P3 Pd3 Pd2 147.48(7) . . ?
Pd1 Pd3 Pd2 59.65(2) . . ?
C1 S1 Pd3 109.0(3) . . ?
C1 S1 Pd1 107.3(3) . . ?
Pd3 S1 Pd1 77.37(8) . . ?
C13 S2 Pd3 106.3(3) . . ?
C13 S2 Pd2 103.7(3) . . ?
Pd3 S2 Pd2 79.48(8) . . ?
C7 S3 Pd1 107.4(3) . . ?
C7 S3 Pd2 103.8(3) . . ?
Pd1 S3 Pd2 77.36(8) . . ?
O3 S4 O2 113.2(5) . . ?
O3 S4 O1 114.1(5) . . ?
O2 S4 O1 112.4(5) . . ?
O3 S4 C73 105.4(5) . . ?
O2 S4 C73 105.2(5) . . ?
O1 S4 C73 105.5(5) . . ?
C25 P1 C19 108.6(5) . . ?
C25 P1 C31 105.2(5) . . ?
C19 P1 C31 101.7(5) . . ?
C25 P1 Pd1 110.2(3) . . ?
C19 P1 Pd1 116.2(3) . . ?
C31 P1 Pd1 114.0(3) . . ?
C49 P2 C37 102.9(5) . . ?
C49 P2 C43 105.2(5) . . ?
C37 P2 C43 105.4(5) . . ?
C49 P2 Pd2 116.9(4) . . ?
C37 P2 Pd2 115.5(4) . . ?
C43 P2 Pd2 109.9(3) . . ?
C61 P3 C55 105.4(5) . . ?
C61 P3 C67 102.8(5) . . ?
C55 P3 C67 106.3(5) . . ?
C61 P3 Pd3 115.9(4) . . ?
C55 P3 Pd3 110.4(4) . . ?
C67 P3 Pd3 115.0(4) . . ?
C82 N1 C86 118.6(18) . . ?
C82 N1 C85 119.1(19) . . ?
C86 N1 C85 120.2(16) . . ?
N3 N2 C76 106.9(12) . . ?
N2 N3 C79 113.5(14) . . ?
C6 C1 C2 117.7(9) . . ?
C6 C1 S1 123.5(7) . . ?
C2 C1 S1 118.7(8) . . ?
C1 C2 C3 121.5(10) . . ?
C1 C2 H2 119.2 . . ?
C3 C2 H2 119.2 . . ?
C4 C3 C2 118.6(10) . . ?
C4 C3 H3 120.7 . . ?
C2 C3 H3 120.7 . . ?
C3 C4 C5 122.7(10) . . ?
C3 C4 Cl2 119.1(9) . . ?
C5 C4 Cl2 118.2(9) . . ?
C4 C5 C6 116.4(10) . . ?
C4 C5 H5 121.8 . . ?
C6 C5 H5 121.8 . . ?
C1 C6 C5 123.1(10) . . ?
C1 C6 H6 118.5 . . ?
C5 C6 H6 118.5 . . ?
C8 C7 C12 118.3(9) . . ?
C8 C7 S3 124.1(8) . . ?
C12 C7 S3 117.6(8) . . ?
C9 C8 C7 122.2(10) . . ?
C9 C8 H8 118.9 . . ?
C7 C8 H8 118.9 . . ?
C8 C9 C10 117.4(11) . . ?
C8 C9 H9 121.3 . . ?
C10 C9 H9 121.3 . . ?
C11 C10 C9 122.4(10) . . ?
C11 C10 Cl1 119.0(9) . . ?
C9 C10 Cl1 118.5(9) . . ?
C12 C11 C10 117.7(10) . . ?
C12 C11 H11 121.1 . . ?
C10 C11 H11 121.1 . . ?
C11 C12 C7 122.0(10) . . ?
C11 C12 H12 119.0 . . ?
C7 C12 H12 119.0 . . ?
C14 C13 C18 118.4(10) . . ?
C14 C13 S2 123.1(7) . . ?
C18 C13 S2 118.3(8) . . ?
C15 C14 C13 121.3(9) . . ?
C15 C14 H14 119.3 . . ?
C13 C14 H14 119.3 . . ?
C16 C15 C14 120.1(10) . . ?
C16 C15 H15 120.0 . . ?
C14 C15 H15 120.0 . . ?
C15 C16 C17 120.6(10) . . ?
C15 C16 Cl3 121.1(9) . . ?
C17 C16 Cl3 118.2(8) . . ?
C16 C17 C18 120.0(10) . . ?
C16 C17 H17 120.0 . . ?
C18 C17 H17 120.0 . . ?
C17 C18 C13 119.4(10) . . ?
C17 C18 H18 120.3 . . ?
C13 C18 H18 120.3 . . ?
C24 C19 C20 119.0(10) . . ?
C24 C19 P1 122.0(8) . . ?
C20 C19 P1 118.7(8) . . ?
C21 C20 C19 121.2(10) . . ?
C21 C20 H20 119.4 . . ?
C19 C20 H20 119.4 . . ?
C22 C21 C20 117.5(12) . . ?
C22 C21 H21 121.3 . . ?
C20 C21 H21 121.3 . . ?
C23 C22 C21 124.1(12) . . ?
C23 C22 F1 117.2(11) . . ?
C21 C22 F1 118.6(12) . . ?
C22 C23 C24 118.6(11) . . ?
C22 C23 H23 120.7 . . ?
C24 C23 H23 120.7 . . ?
C19 C24 C23 119.5(11) . . ?
C19 C24 H24 120.2 . . ?
C23 C24 H24 120.2 . . ?
C26 C25 C30 116.2(9) . . ?
C26 C25 P1 119.5(8) . . ?
C30 C25 P1 124.2(8) . . ?
C25 C26 C27 122.0(10) . . ?
C25 C26 H26 119.0 . . ?
C27 C26 H26 119.0 . . ?
C28 C27 C26 117.2(11) . . ?
C28 C27 H27 121.4 . . ?
C26 C27 H27 121.4 . . ?
C29 C28 F2 120.1(12) . . ?
C29 C28 C27 123.1(11) . . ?
F2 C28 C27 116.8(12) . . ?
C28 C29 C30 118.6(12) . . ?
C28 C29 H29 120.7 . . ?
C30 C29 H29 120.7 . . ?
C29 C30 C25 122.7(11) . . ?
C29 C30 H30 118.7 . . ?
C25 C30 H30 118.7 . . ?
C32 C31 C36 117.4(11) . . ?
C32 C31 P1 120.0(9) . . ?
C36 C31 P1 122.3(9) . . ?
C31 C32 C33 122.0(12) . . ?
C31 C32 H32 119.0 . . ?
C33 C32 H32 119.0 . . ?
C34 C33 C32 118.3(13) . . ?
C34 C33 H33 120.8 . . ?
C32 C33 H33 120.8 . . ?
C33 C34 C35 123.9(13) . . ?
C33 C34 F3 118.6(13) . . ?
C35 C34 F3 117.4(13) . . ?
C34 C35 C36 118.3(12) . . ?
C34 C35 H35 120.8 . . ?
C36 C35 H35 120.8 . . ?
C31 C36 C35 119.9(12) . . ?
C31 C36 H36 120.0 . . ?
C35 C36 H36 120.0 . . ?
C38 C37 C42 112.8(14) . . ?
C38 C37 P2 126.0(11) . . ?
C42 C37 P2 119.1(11) . . ?
C37 C38 C39 128.1(15) . . ?
C37 C38 H38 116.0 . . ?
C39 C38 H38 116.0 . . ?
C40 C39 C38 116.5(17) . . ?
C40 C39 H39 121.8 . . ?
C38 C39 H39 121.8 . . ?
C39 C40 C41 123.9(18) . . ?
C39 C40 F4 122.4(17) . . ?
C41 C40 F4 113.4(16) . . ?
C40 C41 C42 115.6(17) . . ?
C40 C41 H41 122.2 . . ?
C42 C41 H41 122.2 . . ?
C37 C42 C41 120.9(15) . . ?
C37 C42 H42 119.6 . . ?
C41 C42 H42 119.6 . . ?
C44 C43 C48 118.2(10) . . ?
C44 C43 P2 118.3(8) . . ?
C48 C43 P2 123.5(9) . . ?
C43 C44 C45 122.0(10) . . ?
C43 C44 H44 119.0 . . ?
C45 C44 H44 119.0 . . ?
C46 C45 C44 116.4(11) . . ?
C46 C45 H45 121.8 . . ?
C44 C45 H45 121.8 . . ?
C47 C46 C45 125.3(11) . . ?
C47 C46 F5 117.6(11) . . ?
C45 C46 F5 116.9(12) . . ?
C46 C47 C48 115.9(11) . . ?
C46 C47 H47 122.0 . . ?
C48 C47 H47 122.0 . . ?
C43 C48 C47 122.1(12) . . ?
C43 C48 H48 118.9 . . ?
C47 C48 H48 118.9 . . ?
C50 C49 C54 117.3(10) . . ?
C50 C49 P2 120.7(9) . . ?
C54 C49 P2 121.9(9) . . ?
C51 C50 C49 121.3(12) . . ?
C51 C50 H50 119.3 . . ?
C49 C50 H50 119.3 . . ?
C52 C51 C50 118.7(13) . . ?
C52 C51 H51 120.7 . . ?
C50 C51 H51 120.7 . . ?
C51 C52 C53 123.2(12) . . ?
C51 C52 F6 120.5(14) . . ?
C53 C52 F6 116.3(14) . . ?
C52 C53 C54 117.8(13) . . ?
C52 C53 H53 121.1 . . ?
C54 C53 H53 121.1 . . ?
C53 C54 C49 121.5(12) . . ?
C53 C54 H54 119.2 . . ?
C49 C54 H54 119.2 . . ?
C60 C55 C56 118.2(11) . . ?
C60 C55 P3 119.2(8) . . ?
C56 C55 P3 121.4(9) . . ?
C55 C56 C57 120.4(12) . . ?
C55 C56 H56 119.8 . . ?
C57 C56 H56 119.8 . . ?
C58 C57 C56 117.2(13) . . ?
C58 C57 H57 121.4 . . ?
C56 C57 H57 121.4 . . ?
C59 C58 F7 119.9(14) . . ?
C59 C58 C57 124.1(13) . . ?
F7 C58 C57 116.0(14) . . ?
C58 C59 C60 117.4(12) . . ?
C58 C59 H59 121.3 . . ?
C60 C59 H59 121.3 . . ?
C55 C60 C59 122.3(11) . . ?
C55 C60 H60 118.9 . . ?
C59 C60 H60 118.9 . . ?
C62 C61 C66 118.2(11) . . ?
C62 C61 P3 121.1(9) . . ?
C66 C61 P3 120.6(9) . . ?
C63 C62 C61 122.1(13) . . ?
C63 C62 H62 118.9 . . ?
C61 C62 H62 118.9 . . ?
C62 C63 C64 118.6(14) . . ?
C62 C63 H63 120.7 . . ?
C64 C63 H63 120.7 . . ?
C65 C64 F8 118.2(14) . . ?
C65 C64 C63 122.1(13) . . ?
F8 C64 C63 119.5(13) . . ?
C64 C65 C66 117.1(13) . . ?
C64 C65 H65 121.5 . . ?
C66 C65 H65 121.5 . . ?
C61 C66 C65 121.4(13) . . ?
C61 C66 H66 119.3 . . ?
C65 C66 H66 119.3 . . ?
C68 C67 C72 119.2(12) . . ?
C68 C67 P3 124.8(10) . . ?
C72 C67 P3 116.0(9) . . ?
C67 C68 C69 120.5(14) . . ?
C67 C68 H68 119.8 . . ?
C69 C68 H68 119.8 . . ?
C70 C69 C68 118.1(15) . . ?
C70 C69 H69 120.9 . . ?
C68 C69 H69 120.9 . . ?
C69 C70 C71 124.2(15) . . ?
C69 C70 F9 116.0(15) . . ?
C71 C70 F9 119.6(16) . . ?
C70 C71 C72 117.8(15) . . ?
C70 C71 H71 121.1 . . ?
C72 C71 H71 121.1 . . ?
C67 C72 C71 119.8(13) . . ?
C67 C72 H72 120.1 . . ?
C71 C72 H72 120.1 . . ?
C74 C73 C78 119.2(11) . . ?
C74 C73 S4 121.6(9) . . ?
C78 C73 S4 119.2(8) . . ?
C73 C74 C75 119.2(11) . . ?
C73 C74 H74 120.4 . . ?
C75 C74 H74 120.4 . . ?
C76 C75 C74 119.4(12) . . ?
C76 C75 H75 120.3 . . ?
C74 C75 H75 120.3 . . ?
C77 C76 C75 120.4(12) . . ?
C77 C76 N2 126.8(12) . . ?
C75 C76 N2 112.8(12) . . ?
C78 C77 C76 120.5(13) . . ?
C78 C77 H77 119.8 . . ?
C76 C77 H77 119.8 . . ?
C77 C78 C73 121.3(12) . . ?
C77 C78 H78 119.3 . . ?
C73 C78 H78 119.3 . . ?
C84 C79 C80 122.4(17) . . ?
C84 C79 N3 123.1(17) . . ?
C80 C79 N3 114.5(16) . . ?
C81 C80 C79 120.3(18) . . ?
C81 C80 H80 119.9 . . ?
C79 C80 H80 119.9 . . ?
C80 C81 C82 118.7(19) . . ?
C80 C81 H81 120.6 . . ?
C82 C81 H81 120.6 . . ?
C81 C82 C83 119.0(18) . . ?
C81 C82 N1 118(2) . . ?
C83 C82 N1 122.9(19) . . ?
C84 C83 C82 122.7(19) . . ?
C84 C83 H83 118.6 . . ?
C82 C83 H83 118.6 . . ?
C79 C84 C83 116.4(18) . . ?
C79 C84 H84 121.8 . . ?
C83 C84 H84 121.8 . . ?
N1 C85 H85A 109.5 . . ?
N1 C85 H85B 109.5 . . ?
H85A C85 H85B 109.5 . . ?
N1 C85 H85C 109.5 . . ?
H85A C85 H85C 109.5 . . ?
H85B C85 H85C 109.5 . . ?
N1 C86 H86A 109.5 . . ?
N1 C86 H86B 109.5 . . ?
H86A C86 H86B 109.5 . . ?
N1 C86 H86C 109.5 . . ?
H86A C86 H86C 109.5 . . ?
H86B C86 H86C 109.5 . . ?

loop_
_geom_bond_atom_site_label_1
_geom_bond_atom_site_label_2
_geom_bond_distance
_geom_bond_site_symmetry_2
_geom_bond_publ_flag
Pd1 P1 2.273(2) . ?
Pd1 S3 2.281(3) . ?
Pd1 S1 2.283(2) . ?
Pd1 Pd3 2.8458(10) . ?
Pd1 Pd2 2.8577(9) . ?
Pd2 S2 2.269(2) . ?
Pd2 P2 2.288(3) . ?
Pd2 S3 2.292(2) . ?
Pd2 Pd3 2.8996(10) . ?
Pd3 S2 2.267(2) . ?
Pd3 S1 2.270(2) . ?
Pd3 P3 2.282(3) . ?
S1 C1 1.774(9) . ?
S2 C13 1.771(10) . ?
S3 C7 1.781(10) . ?
S4 O3 1.432(8) . ?
S4 O2 1.443(7) . ?
S4 O1 1.451(8) . ?
S4 C73 1.774(10) . ?
Cl1 C10 1.755(10) . ?
Cl2 C4 1.757(11) . ?
Cl3 C16 1.728(11) . ?
P1 C25 1.799(9) . ?
P1 C19 1.821(10) . ?
P1 C31 1.829(10) . ?
P2 C49 1.804(10) . ?
P2 C37 1.813(12) . ?
P2 C43 1.816(10) . ?
P3 C61 1.799(11) . ?
P3 C55 1.806(11) . ?
P3 C67 1.830(11) . ?
F1 C22 1.361(13) . ?
F2 C28 1.349(12) . ?
F3 C34 1.365(13) . ?
F4 C40 1.399(17) . ?
F5 C46 1.373(12) . ?
F6 C52 1.370(13) . ?
F7 C58 1.366(14) . ?
F8 C64 1.373(14) . ?
F9 C70 1.399(15) . ?
N1 C82 1.410(19) . ?
N1 C86 1.44(2) . ?
N1 C85 1.49(2) . ?
N2 N3 1.260(15) . ?
N2 C76 1.479(15) . ?
N3 C79 1.525(18) . ?
C1 C6 1.350(13) . ?
C1 C2 1.374(13) . ?
C2 C3 1.378(14) . ?
C2 H2 0.9300 . ?
C3 C4 1.354(14) . ?
C3 H3 0.9300 . ?
C4 C5 1.370(14) . ?
C5 C6 1.397(14) . ?
C5 H5 0.9300 . ?
C6 H6 0.9300 . ?
C7 C8 1.363(13) . ?
C7 C12 1.390(13) . ?
C8 C9 1.356(13) . ?
C8 H8 0.9300 . ?
C9 C10 1.402(15) . ?
C9 H9 0.9300 . ?
C10 C11 1.360(15) . ?
C11 C12 1.360(14) . ?
C11 H11 0.9300 . ?
C12 H12 0.9300 . ?
C13 C14 1.374(13) . ?
C13 C18 1.398(13) . ?
C14 C15 1.362(13) . ?
C14 H14 0.9300 . ?
C15 C16 1.351(13) . ?
C15 H15 0.9300 . ?
C16 C17 1.370(14) . ?
C17 C18 1.382(15) . ?
C17 H17 0.9300 . ?
C18 H18 0.9300 . ?
C19 C24 1.374(13) . ?
C19 C20 1.396(14) . ?
C20 C21 1.371(14) . ?
C20 H20 0.9300 . ?
C21 C22 1.357(15) . ?
C21 H21 0.9300 . ?
C22 C23 1.339(16) . ?
C23 C24 1.402(14) . ?
C23 H23 0.9300 . ?
C24 H24 0.9300 . ?
C25 C26 1.379(13) . ?
C25 C30 1.397(14) . ?
C26 C27 1.395(14) . ?
C26 H26 0.9300 . ?
C27 C28 1.376(15) . ?
C27 H27 0.9300 . ?
C28 C29 1.333(16) . ?
C29 C30 1.363(15) . ?
C29 H29 0.9300 . ?
C30 H30 0.9300 . ?
C31 C32 1.363(14) . ?
C31 C36 1.367(14) . ?
C32 C33 1.374(15) . ?
C32 H32 0.9300 . ?
C33 C34 1.311(17) . ?
C33 H33 0.9300 . ?
C34 C35 1.316(17) . ?
C35 C36 1.411(15) . ?
C35 H35 0.9300 . ?
C36 H36 0.9300 . ?
C37 C38 1.302(16) . ?
C37 C42 1.311(18) . ?
C38 C39 1.381(18) . ?
C38 H38 0.9300 . ?
C39 C40 1.20(2) . ?
C39 H39 0.9300 . ?
C40 C41 1.34(2) . ?
C41 C42 1.464(19) . ?
C41 H41 0.9300 . ?
C42 H42 0.9300 . ?
C43 C44 1.375(13) . ?
C43 C48 1.377(14) . ?
C44 C45 1.381(14) . ?
C44 H44 0.9300 . ?
C45 C46 1.360(15) . ?
C45 H45 0.9300 . ?
C46 C47 1.360(16) . ?
C47 C48 1.389(15) . ?
C47 H47 0.9300 . ?
C48 H48 0.9300 . ?
C49 C50 1.393(15) . ?
C49 C54 1.393(15) . ?
C50 C51 1.377(14) . ?
C50 H50 0.9300 . ?
C51 C52 1.346(18) . ?
C51 H51 0.9300 . ?
C52 C53 1.366(18) . ?
C53 C54 1.379(14) . ?
C53 H53 0.9300 . ?
C54 H54 0.9300 . ?
C55 C60 1.369(14) . ?
C55 C56 1.376(14) . ?
C56 C57 1.403(16) . ?
C56 H56 0.9300 . ?
C57 C58 1.380(18) . ?
C57 H57 0.9300 . ?
C58 C59 1.321(16) . ?
C59 C60 1.391(15) . ?
C59 H59 0.9300 . ?
C60 H60 0.9300 . ?
C61 C62 1.378(15) . ?
C61 C66 1.379(15) . ?
C62 C63 1.321(16) . ?
C62 H62 0.9300 . ?
C63 C64 1.405(18) . ?
C63 H63 0.9300 . ?
C64 C65 1.350(18) . ?
C65 C66 1.394(16) . ?
C65 H65 0.9300 . ?
C66 H66 0.9300 . ?
C67 C68 1.346(15) . ?
C67 C72 1.349(15) . ?
C68 C69 1.382(17) . ?
C68 H68 0.9300 . ?
C69 C70 1.309(18) . ?
C69 H69 0.9300 . ?
C70 C71 1.310(19) . ?
C71 C72 1.399(16) . ?
C71 H71 0.9300 . ?
C72 H72 0.9300 . ?
C73 C74 1.347(14) . ?
C73 C78 1.398(14) . ?
C74 C75 1.428(15) . ?
C74 H74 0.9300 . ?
C75 C76 1.371(16) . ?
C75 H75 0.9300 . ?
C76 C77 1.349(16) . ?
C77 C78 1.345(15) . ?
C77 H77 0.9300 . ?
C78 H78 0.9300 . ?
C79 C84 1.34(2) . ?
C79 C80 1.41(2) . ?
C80 C81 1.366(19) . ?
C80 H80 0.9300 . ?
C81 C82 1.38(2) . ?
C81 H81 0.9300 . ?
C82 C83 1.39(2) . ?
C83 C84 1.387(19) . ?
C83 H83 0.9300 . ?
C84 H84 0.9300 . ?
C85 H85A 0.9600 . ?
C85 H85B 0.9600 . ?
C85 H85C 0.9600 . ?
C86 H86A 0.9600 . ?
C86 H86B 0.9600 . ?
C86 H86C 0.9600 . ?
